data_4344972
loop_
_publ_author_name
'Baddour, Frederick G.'
'Hyre, Ariel S.'
'Guillet, Jesse L.'
'Pascual, David'
'Lopez-de-Luzuriaga, Jos\'e Maria'
'Alam, Todd M.'
'Bacon, Jeffrey W.'
'Doerrer, Linda H.'

_publ_section_title
;
 Pt-Mg, Pt-Ca, and Pt-Zn Lantern Complexes and Metal-Only Donor-Acceptor
 Interactions.
;
_journal_issue 1
_journal_name_full 'Inorganic chemistry'
_journal_page_first 452
_journal_page_last 469
_journal_paper_doi 10.1021/acs.inorgchem.6b02372
_journal_volume 56
_journal_year 2017
_chemical_formula_moiety 'C8 H12 O4 Pt S4, 2(C24 H20 P), 4.5(H2 O)'
_chemical_formula_sum 'C56 H61 O8.5 P2 Pt S4'
_chemical_formula_weight 1255.39
_space_group_crystal_system triclinic
_space_group_IT_number 2
_space_group_name_Hall '-P 1'
_space_group_name_H-M_alt 'P -1'
_symmetry_Int_Tables_number 2
_symmetry_space_group_name_Hall '-P 1'
_symmetry_space_group_name_H-M 'P -1'
_atom_sites_solution_primary iterative
_audit_creation_date 2016-11-21
_audit_creation_method
;
Olex2 1.2
(compiled 2016.09.09 svn.r3337 for OlexSys, GUI svn.r5227)
;
_cell_angle_alpha 114.998(2)
_cell_angle_beta 104.532(2)
_cell_angle_gamma 102.470(2)
_cell_formula_units_Z 1
_cell_length_a 11.0404(8)
_cell_length_b 12.0309(9)
_cell_length_c 12.5730(9)
_cell_measurement_reflns_used 9127
_cell_measurement_temperature 122
_cell_measurement_theta_max 27.18
_cell_measurement_theta_min 2.83
_cell_volume 1362.93(18)
_computing_cell_refinement 'SAINT V8.32B (?, 2016)'
_computing_data_reduction 'SAINT V8.32B (?, 2016)'
_computing_molecular_graphics 'Olex2 (Dolomanov et al., 2009)'
_computing_publication_material 'Olex2 (Dolomanov et al., 2009)'
_computing_structure_refinement 'olex2.refine (Bourhis et al., 2015)'
_computing_structure_solution 'olex2.solve (Bourhis et al., 2015)'
_diffrn_ambient_temperature 122
_diffrn_measured_fraction_theta_full 0.9991
_diffrn_measured_fraction_theta_max 0.9992
_diffrn_measurement_device_type 'Bruker APEX-II CCD'
_diffrn_measurement_method '\f and \w scans'
_diffrn_radiation_type 'Mo K\a'
_diffrn_radiation_wavelength 0.71073
_diffrn_reflns_av_R_equivalents 0.0412
_diffrn_reflns_av_unetI/netI 0.0180
_diffrn_reflns_limit_h_max 14
_diffrn_reflns_limit_h_min -14
_diffrn_reflns_limit_k_max 15
_diffrn_reflns_limit_k_min -15
_diffrn_reflns_limit_l_max 16
_diffrn_reflns_limit_l_min -16
_diffrn_reflns_number 71610
_diffrn_reflns_theta_full 26.0000
_diffrn_reflns_theta_max 27.10
_diffrn_reflns_theta_min 2.28
_diffrn_standards_number 0
_exptl_absorpt_coefficient_mu 2.839
_exptl_absorpt_correction_T_max 0.7455
_exptl_absorpt_correction_T_min 0.6888
_exptl_absorpt_correction_type multi-scan
_exptl_absorpt_process_details
;
SADABS-2012/1 (Bruker,2012) was used for absorption correction.
wR2(int) was 0.0723 before and 0.0527 after correction.
The Ratio of minimum to maximum transmission is 0.9239.
The \l/2 correction factor is 0.0000.
;
_exptl_crystal_colour 'clear light yellow'
_exptl_crystal_colour_lustre clear
_exptl_crystal_colour_modifier light
_exptl_crystal_colour_primary yellow
_exptl_crystal_density_diffrn 1.5294
_exptl_crystal_description prism
_exptl_crystal_F_000 636.3299
_exptl_crystal_size_max 0.2
_exptl_crystal_size_mid 0.1
_exptl_crystal_size_min 0.07
_refine_diff_density_max 0.4865
_refine_diff_density_min -0.3830
_refine_diff_density_rms 0.0754
_refine_ls_d_res_high 0.7800
_refine_ls_d_res_low 8.9232
_refine_ls_goodness_of_fit_ref 1.0440
_refine_ls_hydrogen_treatment mixed
_refine_ls_matrix_type full
_refine_ls_number_constraints 48
_refine_ls_number_parameters 352
_refine_ls_number_reflns 6004
_refine_ls_number_restraints 5
_refine_ls_restrained_S_all 1.0435
_refine_ls_R_factor_all 0.0173
_refine_ls_R_factor_gt 0.0169
_refine_ls_shift/su_max 0.0001
_refine_ls_shift/su_mean 0.0000
_refine_ls_structure_factor_coef Fsqd
_refine_ls_weighting_details 'w=1/[\s^2^(Fo^2^)+(0.0238P)^2^+0.6795P] where P=(Fo^2^+2Fc^2^)/3'
_refine_ls_weighting_scheme calc
_refine_ls_wR_factor_gt 0.0411
_refine_ls_wR_factor_ref 0.0413
_reflns_Friedel_coverage 0.0
_reflns_limit_h_max 13
_reflns_limit_h_min -14
_reflns_limit_k_max 13
_reflns_limit_k_min -15
_reflns_limit_l_max 16
_reflns_limit_l_min 0
_reflns_number_gt 5956
_reflns_number_total 6004
_reflns_threshold_expression I>=2u(I)
_cod_data_source_file ic6b02372_si_002.cif
_cod_data_source_block mo_D8V573_0m-ny_Compound_5
_cod_depositor_comments 'Adding full bibliography for 4344969--4344972.cif.'
_cod_database_code 4344972
_olex2_refinement_description
;
1. Fixed Uiso
 At 1.2 times of:
  All C(H) groups
 At 1.5 times of:
  All C(H,H,H) groups
2. Restrained distances
 O3-H3a
 0.85 with sigma of 0.02
 O3-H3b
 0.85 with sigma of 0.02
 O4-H4d
 0.85 with sigma of 0.02
 O4-H4e
 0.85 with sigma of 0.02
 O5-H5
 0.85 with sigma of 0.02
3. Others
 Fixed Sof: O5(0.25) H5(0.5)
4.a Aromatic/amide H refined with riding coordinates:
 C8(H8), C20(H20), C16(H16), C18(H18), C12(H12), C22(H22), C19(H19), C14(H14),
 C28(H28), C24(H24), C25(H25), C26(H26), C21(H21), C15(H15), C13(H13), C7(H7),
 C10(H10), C27(H27), C6(H6), C9(H9)
4.b Idealised Me refined as rotating group:
 C4(H4a,H4b,H4c), C2(H2a,H2b,H2c)
;
_olex2_date_sample_data_collection 08.04.14
_olex2_submission_special_instructions 'No special instructions were received'

loop_
_space_group_symop_id
_space_group_symop_operation_xyz
1 x,y,z
2 -x,-y,-z

loop_
_atom_site_label
_atom_site_type_symbol
_atom_site_fract_x
_atom_site_fract_y
_atom_site_fract_z
_atom_site_U_iso_or_equiv
_atom_site_adp_type
_atom_site_occupancy
_atom_site_site_symmetry_order
_atom_site_refinement_flags_posn
_atom_site_refinement_flags_adp
_atom_site_refinement_flags_occupancy
Pt1 Pt 0.0 0.5 0.5 0.01265(3) Uani 1.000000 2 S T P
P1 P 0.42904(4) 0.69971(4) 0.31699(4) 0.01188(8) Uani 1.000000 1 . . .
S1 S 0.02101(4) 0.57842(5) 0.36443(4) 0.01914(9) Uani 1.000000 1 . . .
S2 S -0.12993(4) 0.28783(4) 0.32866(4) 0.01840(9) Uani 1.000000 1 . . .
O2 O -0.07652(14) 0.08537(13) 0.19958(13) 0.0245(3) Uani 1.000000 1 . . .
O1 O -0.24317(14) 0.46473(14) 0.23621(14) 0.0267(3) Uani 1.000000 1 . . .
O3 O 0.66303(16) 0.99112(15) 0.01063(14) 0.0296(3) Uani 1.000000 1 D . .
O4 O 0.41696(15) 0.80480(16) 0.97848(14) 0.0279(3) Uani 1.000000 1 D . .
C8 C 0.4923(2) 0.7269(2) 0.70128(18) 0.0247(4) Uani 1.000000 1 . . .
H8 H 0.5055(2) 0.7334(2) 0.78163(18) 0.0297(5) Uiso 1.000000 1 R . .
C20 C 0.13635(18) 0.89696(18) 0.23617(18) 0.0209(4) Uani 1.000000 1 . . .
H20 H 0.07647(18) 0.93888(18) 0.21900(18) 0.0251(5) Uiso 1.000000 1 R . .
C5 C 0.45571(17) 0.70654(17) 0.46672(16) 0.0139(3) Uani 1.000000 1 . . .
C16 C 0.60409(17) 0.89165(17) 0.30085(16) 0.0151(3) Uani 1.000000 1 . . .
H16 H 0.53059(17) 0.91825(17) 0.28070(16) 0.0181(4) Uiso 1.000000 1 R . .
C18 C 0.27876(17) 0.77863(18) 0.17369(17) 0.0171(3) Uani 1.000000 1 . . .
H18 H 0.31578(17) 0.73832(18) 0.11368(17) 0.0205(4) Uiso 1.000000 1 R . .
C17 C 0.31237(16) 0.77641(16) 0.28760(16) 0.0135(3) Uani 1.000000 1 . . .
C11 C 0.58742(17) 0.78596(16) 0.32289(15) 0.0135(3) Uani 1.000000 1 . . .
C12 C 0.69560(18) 0.74749(17) 0.35308(17) 0.0172(3) Uani 1.000000 1 . . .
H12 H 0.68443(18) 0.67598(17) 0.36866(17) 0.0206(4) Uiso 1.000000 1 R . .
C22 C 0.25679(17) 0.83354(17) 0.37499(17) 0.0161(3) Uani 1.000000 1 . . .
H22 H 0.27914(17) 0.83177(17) 0.45217(17) 0.0193(4) Uiso 1.000000 1 R . .
C3 C -0.02755(19) 0.20149(17) 0.28776(17) 0.0180(4) Uani 1.000000 1 . . .
C19 C 0.19180(18) 0.83946(18) 0.14876(18) 0.0197(4) Uani 1.000000 1 . . .
H19 H 0.16975(18) 0.84214(18) 0.07204(18) 0.0236(4) Uiso 1.000000 1 R . .
C23 C 0.35801(17) 0.53148(17) 0.18999(15) 0.0140(3) Uani 1.000000 1 . . .
C14 C 0.83515(18) 0.91857(18) 0.33759(17) 0.0194(4) Uani 1.000000 1 . . .
H14 H 0.91998(18) 0.96367(18) 0.34211(17) 0.0233(4) Uiso 1.000000 1 R . .
C28 C 0.42897(19) 0.47246(18) 0.12068(17) 0.0186(4) Uani 1.000000 1 . . .
H28 H 0.51829(19) 0.52188(18) 0.13805(17) 0.0224(4) Uiso 1.000000 1 R . .
C24 C 0.22615(18) 0.45875(18) 0.16376(17) 0.0186(4) Uani 1.000000 1 . . .
H24 H 0.17655(18) 0.49984(18) 0.20892(17) 0.0223(4) Uiso 1.000000 1 R . .
C25 C 0.1687(2) 0.32656(19) 0.07154(18) 0.0230(4) Uani 1.000000 1 . . .
H25 H 0.0804(2) 0.27587(19) 0.05544(18) 0.0276(5) Uiso 1.000000 1 R . .
C4 C 0.1224(2) 0.2668(2) 0.3582(2) 0.0338(5) Uani 1.000000 1 . . .
H4a H 0.1601(3) 0.3145(14) 0.3202(11) 0.0508(7) Uiso 1.000000 1 GR . .
H4b H 0.1436(2) 0.3288(13) 0.4477(4) 0.0508(7) Uiso 1.000000 1 GR . .
H4c H 0.1614(3) 0.1997(3) 0.3527(14) 0.0508(7) Uiso 1.000000 1 GR . .
C26 C 0.2392(2) 0.26786(19) 0.00263(18) 0.0240(4) Uani 1.000000 1 . . .
H26 H 0.1989(2) 0.17714(19) -0.06093(18) 0.0288(5) Uiso 1.000000 1 R . .
C21 C 0.16819(18) 0.89318(18) 0.34781(18) 0.0205(4) Uani 1.000000 1 . . .
H21 H 0.12916(18) 0.93171(18) 0.40654(18) 0.0246(5) Uiso 1.000000 1 R . .
C15 C 0.72874(18) 0.95772(18) 0.30853(17) 0.0181(4) Uani 1.000000 1 . . .
H15 H 0.74069(18) 1.02980(18) 0.29380(17) 0.0217(4) Uiso 1.000000 1 R . .
C13 C 0.81963(18) 0.81394(18) 0.36030(17) 0.0196(4) Uani 1.000000 1 . . .
H13 H 0.89360(18) 0.78801(18) 0.38068(17) 0.0235(4) Uiso 1.000000 1 R . .
C7 C 0.4049(2) 0.6125(2) 0.5918(2) 0.0344(5) Uani 1.000000 1 . . .
H7 H 0.3561(2) 0.5406(2) 0.5966(2) 0.0412(6) Uiso 1.000000 1 R . .
C10 C 0.5428(2) 0.82306(19) 0.57777(18) 0.0276(4) Uani 1.000000 1 . . .
H10 H 0.5897(2) 0.89619(19) 0.57351(18) 0.0332(5) Uiso 1.000000 1 R . .
C27 C 0.3678(2) 0.34045(19) 0.02576(18) 0.0233(4) Uani 1.000000 1 . . .
H27 H 0.4147(2) 0.30002(19) -0.02340(18) 0.0280(5) Uiso 1.000000 1 R . .
C6 C 0.3873(2) 0.6011(2) 0.47414(19) 0.0297(5) Uani 1.000000 1 . . .
H6 H 0.3281(2) 0.5208(2) 0.39855(19) 0.0357(6) Uiso 1.000000 1 R . .
C2 C -0.1202(2) 0.5385(2) 0.13246(19) 0.0290(4) Uani 1.000000 1 . . .
H2a H -0.0440(10) 0.6200(8) 0.1667(3) 0.0435(7) Uiso 1.000000 1 GR . .
H2b H -0.1054(16) 0.4639(8) 0.0720(8) 0.0435(7) Uiso 1.000000 1 GR . .
H2c H -0.2030(7) 0.5453(16) 0.0889(10) 0.0435(7) Uiso 1.000000 1 GR . .
C9 C 0.5610(2) 0.8324(2) 0.69473(19) 0.0333(5) Uani 1.000000 1 . . .
H9 H 0.6210(2) 0.9119(2) 0.77070(19) 0.0400(6) Uiso 1.000000 1 R . .
C1 C -0.13312(19) 0.51748(17) 0.24020(17) 0.0185(4) Uani 1.000000 1 . . .
O5 O 0.0510(7) 0.9837(8) 0.0365(6) 0.0373(16) Uani 0.250000 1 D . .
H4d H 0.384(3) 0.857(2) 0.973(3) 0.045(8) Uiso 1.000000 1 D . .
H4e H 0.367(3) 0.734(2) 0.914(2) 0.046(8) Uiso 1.000000 1 D . .
H3a H 0.733(2) 1.018(3) 0.073(2) 0.037(7) Uiso 1.000000 1 D . .
H3b H 0.606(3) 0.934(2) 0.011(3) 0.054(9) Uiso 1.000000 1 D . .
H5 H 0.001(7) 0.983(9) -0.028(5) 0.06(2) Uiso 0.500000 1 D . .

loop_
_atom_site_aniso_label
_atom_site_aniso_U_11
_atom_site_aniso_U_22
_atom_site_aniso_U_33
_atom_site_aniso_U_12
_atom_site_aniso_U_13
_atom_site_aniso_U_23
Pt1 0.01432(5) 0.00922(5) 0.01230(5) 0.00279(3) 0.00414(3) 0.00495(4)
P1 0.0127(2) 0.0114(2) 0.01126(19) 0.00368(16) 0.00544(16) 0.00533(16)
S1 0.0185(2) 0.0204(2) 0.0175(2) 0.00206(17) 0.00470(17) 0.01244(18)
S2 0.0166(2) 0.0113(2) 0.0183(2) 0.00306(17) 0.00214(17) 0.00356(17)
O2 0.0262(7) 0.0150(7) 0.0244(7) 0.0048(6) 0.0116(6) 0.0035(6)
O1 0.0199(7) 0.0271(7) 0.0351(8) 0.0088(6) 0.0073(6) 0.0192(7)
O3 0.0285(8) 0.0266(8) 0.0236(8) 0.0065(7) 0.0031(6) 0.0098(6)
O4 0.0280(8) 0.0317(9) 0.0252(8) 0.0127(7) 0.0096(6) 0.0149(7)
C8 0.0292(10) 0.0292(10) 0.0172(9) 0.0084(8) 0.0102(8) 0.0133(8)
C20 0.0131(8) 0.0170(9) 0.0262(10) 0.0054(7) 0.0035(7) 0.0078(8)
C5 0.0140(8) 0.0156(8) 0.0126(8) 0.0054(7) 0.0055(6) 0.0074(7)
C16 0.0163(8) 0.0154(8) 0.0144(8) 0.0066(7) 0.0066(7) 0.0075(7)
C18 0.0157(8) 0.0181(9) 0.0162(8) 0.0049(7) 0.0071(7) 0.0076(7)
C17 0.0107(8) 0.0111(8) 0.0155(8) 0.0020(6) 0.0046(6) 0.0053(7)
C11 0.0143(8) 0.0125(8) 0.0115(8) 0.0036(6) 0.0061(6) 0.0044(6)
C12 0.0191(9) 0.0146(8) 0.0176(8) 0.0057(7) 0.0071(7) 0.0081(7)
C22 0.0147(8) 0.0136(8) 0.0156(8) 0.0022(7) 0.0064(7) 0.0049(7)
C3 0.0233(9) 0.0147(8) 0.0154(8) 0.0046(7) 0.0082(7) 0.0079(7)
C19 0.0160(8) 0.0198(9) 0.0191(9) 0.0037(7) 0.0033(7) 0.0096(8)
C23 0.0171(8) 0.0127(8) 0.0110(8) 0.0056(7) 0.0041(6) 0.0058(6)
C14 0.0164(8) 0.0191(9) 0.0182(9) 0.0026(7) 0.0086(7) 0.0064(7)
C28 0.0196(9) 0.0191(9) 0.0176(8) 0.0086(7) 0.0069(7) 0.0090(7)
C24 0.0176(9) 0.0192(9) 0.0148(8) 0.0050(7) 0.0044(7) 0.0069(7)
C25 0.0213(9) 0.0187(9) 0.0180(9) -0.0001(7) 0.0005(7) 0.0077(8)
C4 0.0213(10) 0.0236(11) 0.0420(13) 0.0064(8) 0.0091(9) 0.0071(10)
C26 0.0304(10) 0.0132(9) 0.0171(9) 0.0060(8) -0.0002(8) 0.0045(7)
C21 0.0146(8) 0.0169(9) 0.0232(9) 0.0050(7) 0.0086(7) 0.0043(7)
C15 0.0221(9) 0.0163(9) 0.0173(8) 0.0047(7) 0.0094(7) 0.0099(7)
C13 0.0158(8) 0.0196(9) 0.0211(9) 0.0080(7) 0.0071(7) 0.0077(8)
C7 0.0415(13) 0.0291(11) 0.0236(10) -0.0055(10) 0.0074(9) 0.0175(9)
C10 0.0370(11) 0.0172(9) 0.0173(9) -0.0040(8) 0.0081(8) 0.0071(8)
C27 0.0306(10) 0.0200(9) 0.0173(9) 0.0148(8) 0.0076(8) 0.0061(8)
C6 0.0336(11) 0.0218(10) 0.0172(9) -0.0068(8) 0.0008(8) 0.0091(8)
C2 0.0349(11) 0.0299(11) 0.0193(9) 0.0091(9) 0.0056(8) 0.0141(9)
C9 0.0428(13) 0.0251(11) 0.0143(9) -0.0035(9) 0.0060(9) 0.0056(8)
C1 0.0224(9) 0.0136(8) 0.0190(9) 0.0083(7) 0.0055(7) 0.0084(7)
O5 0.050(4) 0.072(5) 0.035(4) 0.050(4) 0.034(3) 0.041(4)

loop_
_atom_type_symbol
_atom_type_scat_dispersion_real
_atom_type_scat_dispersion_imag
_atom_type_scat_Cromer_Mann_a1
_atom_type_scat_Cromer_Mann_a2
_atom_type_scat_Cromer_Mann_a3
_atom_type_scat_Cromer_Mann_a4
_atom_type_scat_Cromer_Mann_b1
_atom_type_scat_Cromer_Mann_b2
_atom_type_scat_Cromer_Mann_b3
_atom_type_scat_Cromer_Mann_b4
_atom_type_scat_Cromer_Mann_c
_atom_type_scat_source
_atom_type_scat_dispersion_source
C 0.00347 0.00161 2.31000 1.02000 1.58860 0.86500 20.84390 10.20750 0.56870 51.65120 0.215599998832 'International Tables Volume C Table 6.1.1.4 (pp. 500-502)' 'Henke, Gullikson and Davis, At. Data and Nucl. Data Tables, 1993, 54, 2'
Pt -1.63788 8.57892 27.00590 17.76390 15.71310 5.78370 1.51293 8.81174 0.42459 38.61030 11.6883001328 'International Tables Volume C Table 6.1.1.4 (pp. 500-502)' 'Henke, Gullikson and Davis, At. Data and Nucl. Data Tables, 1993, 54, 2'
H 0.00000 0.00000 0.49300 0.32291 0.14019 0.04081 10.51090 26.12570 3.14236 57.79970 0.0030380000826 'International Tables Volume C Table 6.1.1.4 (pp. 500-502)' 'Henke, Gullikson and Davis, At. Data and Nucl. Data Tables, 1993, 54, 2'
O 0.01158 0.00611 3.04850 2.28680 1.54630 0.86700 13.27710 5.70110 0.32390 32.90890 0.250800013542 'International Tables Volume C Table 6.1.1.4 (pp. 500-502)' 'Henke, Gullikson and Davis, At. Data and Nucl. Data Tables, 1993, 54, 2'
P 0.10434 0.09671 6.43450 4.17910 1.78000 1.49080 1.90670 27.15700 0.52600 68.16450 1.11489999294 'International Tables Volume C Table 6.1.1.4 (pp. 500-502)' 'Henke, Gullikson and Davis, At. Data and Nucl. Data Tables, 1993, 54, 2'
S 0.12424 0.12443 6.90530 5.20340 1.43790 1.58630 1.46790 22.21510 0.25360 56.17200 0.866900026798 'International Tables Volume C Table 6.1.1.4 (pp. 500-502)' 'Henke, Gullikson and Davis, At. Data and Nucl. Data Tables, 1993, 54, 2'

loop_
_geom_angle_atom_site_label_1
_geom_angle_atom_site_label_2
_geom_angle_atom_site_label_3
_geom_angle
_geom_angle_site_symmetry_1
_geom_angle_site_symmetry_3
S1 Pt1 S1 180.0 2_566 .
S2 Pt1 S1 88.754(16) . 2_566
S2 Pt1 S1 91.246(16) . .
S2 Pt1 S1 88.754(16) 2_566 .
S2 Pt1 S1 91.246(16) 2_566 2_566
S2 Pt1 S2 180.0 . 2_566
C17 P1 C5 110.40(8) . .
C11 P1 C5 108.39(8) . .
C11 P1 C17 109.28(8) . .
C23 P1 C5 110.12(8) . .
C23 P1 C17 107.32(8) . .
C23 P1 C11 111.32(8) . .
C1 S1 Pt1 110.68(6) . .
C3 S2 Pt1 109.87(6) . 2_566
H3b O3 H3a 106(3) . .
H4e O4 H4d 105(3) . .
C7 C8 H8 120.03(12) . .
C9 C8 H8 120.03(12) . .
C9 C8 C7 119.94(18) . .
C19 C20 H20 119.92(11) . .
C21 C20 H20 119.92(11) . .
C21 C20 C19 120.17(17) . .
C10 C5 P1 118.79(14) . .
C6 C5 P1 121.59(14) . .
C6 C5 C10 119.56(16) . .
C11 C16 H16 120.17(10) . .
C15 C16 H16 120.17(11) . .
C15 C16 C11 119.66(16) . .
C17 C18 H18 120.07(10) . .
C19 C18 H18 120.07(11) . .
C19 C18 C17 119.86(16) . .
C18 C17 P1 118.03(13) . .
C22 C17 P1 121.66(13) . .
C22 C17 C18 120.31(16) . .
C16 C11 P1 121.20(13) . .
C12 C11 P1 118.70(13) . .
C12 C11 C16 120.09(16) . .
H12 C12 C11 120.09(10) . .
C13 C12 C11 119.82(16) . .
C13 C12 H12 120.09(11) . .
H22 C22 C17 120.44(10) . .
C21 C22 C17 119.12(17) . .
C21 C22 H22 120.44(11) . .
O2 C3 S2 120.51(14) . .
C4 C3 S2 120.18(14) . .
C4 C3 O2 119.31(17) . .
C18 C19 C20 119.93(17) . .
H19 C19 C20 120.04(11) . .
H19 C19 C18 120.04(11) . .
C28 C23 P1 122.86(14) . .
C24 C23 P1 116.87(13) . .
C24 C23 C28 120.26(16) . .
C15 C14 H14 119.63(10) . .
C13 C14 H14 119.63(11) . .
C13 C14 C15 120.75(16) . .
H28 C28 C23 120.34(10) . .
C27 C28 C23 119.32(17) . .
C27 C28 H28 120.34(11) . .
H24 C24 C23 120.27(10) . .
C25 C24 C23 119.46(17) . .
C25 C24 H24 120.27(11) . .
H25 C25 C24 119.87(11) . .
C26 C25 C24 120.26(18) . .
C26 C25 H25 119.87(11) . .
H4a C4 C3 109.5 . .
H4b C4 C3 109.5 . .
H4b C4 H4a 109.5 . .
H4c C4 C3 109.5 . .
H4c C4 H4a 109.5 . .
H4c C4 H4b 109.5 . .
H26 C26 C25 119.83(11) . .
C27 C26 C25 120.34(17) . .
C27 C26 H26 119.83(11) . .
C22 C21 C20 120.61(17) . .
H21 C21 C20 119.69(11) . .
H21 C21 C22 119.69(11) . .
C14 C15 C16 119.97(17) . .
H15 C15 C16 120.02(11) . .
H15 C15 C14 120.02(10) . .
C14 C13 C12 119.72(17) . .
H13 C13 C12 120.14(11) . .
H13 C13 C14 120.14(11) . .
H7 C7 C8 119.78(12) . .
C6 C7 C8 120.44(19) . .
C6 C7 H7 119.78(12) . .
H10 C10 C5 120.08(11) . .
C9 C10 C5 119.85(18) . .
C9 C10 H10 120.08(12) . .
C26 C27 C28 120.31(18) . .
H27 C27 C28 119.85(11) . .
H27 C27 C26 119.85(11) . .
C7 C6 C5 119.97(18) . .
H6 C6 C5 120.01(11) . .
H6 C6 C7 120.01(12) . .
H2b C2 H2a 109.5 . .
H2c C2 H2a 109.5 . .
H2c C2 H2b 109.5 . .
C1 C2 H2a 109.5 . .
C1 C2 H2b 109.5 . .
C1 C2 H2c 109.5 . .
C10 C9 C8 120.23(19) . .
H9 C9 C8 119.89(12) . .
H9 C9 C10 119.89(12) . .
O1 C1 S1 126.13(15) . .
C2 C1 S1 112.97(14) . .
C2 C1 O1 120.89(17) . .
H5 H5 O5 73(13) 2_575 2_575
H5 H5 O5 60(5) 2_575 .

loop_
_geom_bond_atom_site_label_1
_geom_bond_atom_site_label_2
_geom_bond_distance
_geom_bond_site_symmetry_2
Pt1 S1 2.3048(4) .
Pt1 S1 2.3048(4) 2_566
Pt1 S2 2.3312(4) 2_566
Pt1 S2 2.3312(4) .
P1 C5 1.7939(17) .
P1 C17 1.7916(17) .
P1 C11 1.7962(17) .
P1 C23 1.7932(17) .
S1 C1 1.7413(19) .
S2 C3 1.7227(19) .
O2 C3 1.240(2) .
O1 C1 1.221(2) .
O3 H3a 0.834(16) .
O3 H3b 0.831(17) .
O4 H4d 0.814(17) .
O4 H4e 0.818(17) .
C8 H8 0.9500 .
C8 C7 1.371(3) .
C8 C9 1.377(3) .
C20 H20 0.9500 .
C20 C19 1.392(3) .
C20 C21 1.382(3) .
C5 C10 1.389(3) .
C5 C6 1.382(3) .
C16 H16 0.9500 .
C16 C11 1.396(2) .
C16 C15 1.390(2) .
C18 H18 0.9500 .
C18 C17 1.400(2) .
C18 C19 1.379(3) .
C17 C22 1.392(2) .
C11 C12 1.394(2) .
C12 H12 0.9500 .
C12 C13 1.388(2) .
C22 H22 0.9500 .
C22 C21 1.390(3) .
C3 C4 1.502(3) .
C19 H19 0.9500 .
C23 C28 1.392(2) .
C23 C24 1.400(2) .
C14 H14 0.9500 .
C14 C15 1.380(3) .
C14 C13 1.389(3) .
C28 H28 0.9500 .
C28 C27 1.390(3) .
C24 H24 0.9500 .
C24 C25 1.383(3) .
C25 H25 0.9500 .
C25 C26 1.384(3) .
C4 H4a 0.9800 .
C4 H4b 0.9800 .
C4 H4c 0.9800 .
C26 H26 0.9500 .
C26 C27 1.381(3) .
C21 H21 0.9500 .
C15 H15 0.9500 .
C13 H13 0.9500 .
C7 H7 0.9500 .
C7 C6 1.384(3) .
C10 H10 0.9500 .
C10 C9 1.385(3) .
C27 H27 0.9500 .
C6 H6 0.9500 .
C2 H2a 0.9800 .
C2 H2b 0.9800 .
C2 H2c 0.9800 .
C2 C1 1.513(3) .
C9 H9 0.9500 .
O5 O5 1.496(11) 2_575
O5 H5 0.78(6) 2_575
O5 H5 0.85(2) .
H5 H5 0.65(12) 2_575

loop_
_restr_distance_atom_site_label_1
_restr_distance_atom_site_label_2
_restr_distance_site_symmetry_2
_restr_distance_target
_restr_distance_target_weight_param
_restr_distance_diff
O3 H3a 1 0.8500 0.0200 0.0160
O3 H3b 1 0.8500 0.0200 0.0191
O4 H4d 1 0.8500 0.0200 0.0363
O4 H4e 1 0.8500 0.0200 0.0321
O5 H5 1 0.8500 0.0200 -0.0030
